data_7714168
loop_
_publ_author_name
'Paskaruk, Katia M.'
'Emslie, David J. H.'
'Britten, James F.'

_publ_section_title
;
 A comparison of the coordination behaviour of
 R<sub>2</sub>PCH<sub>2</sub>BMe<sub>2</sub> (R = Me <i>vs.</i> Ph)
 ambiphilic ligands with late transition metals.
;
_journal_name_full 'Dalton transactions (Cambridge, England : 2003)'
_journal_paper_doi 10.1039/d3dt02538a
_journal_year 2023
_chemical_formula_moiety 'C10 H28 B2 P2'
_chemical_formula_sum 'C10 H28 B2 P2'
_chemical_formula_weight 231.88
_space_group_crystal_system triclinic
_space_group_IT_number 2
_space_group_name_Hall '-P 1'
_space_group_name_H-M_alt 'P -1'
_atom_sites_solution_hydrogens difmap
_atom_sites_solution_primary dual
_audit_creation_date 2023-07-05
_audit_creation_method
;
Olex2 1.5
(compiled 2023.03.06 svn.rbb2c1857 for OlexSys, GUI svn.r6748)
;
_audit_update_record
;
2023-07-18 deposited with the CCDC.	2023-10-03 downloaded from the CCDC.
;
_cell_angle_alpha 87.798(2)
_cell_angle_beta 68.761(2)
_cell_angle_gamma 65.494(2)
_cell_formula_units_Z 1
_cell_length_a 6.5936(3)
_cell_length_b 7.3352(3)
_cell_length_c 8.9175(4)
_cell_measurement_reflns_used 9859
_cell_measurement_temperature 100.0(1)
_cell_measurement_theta_max 36.33
_cell_measurement_theta_min 2.47
_cell_volume 362.60(3)
_computing_cell_refinement 'SAINT v8.34A (Bruker, 2013)'
_computing_data_reduction 'SAINT v8.34A (Bruker, 2013)'
_computing_molecular_graphics 'Olex2 1.5 (Dolomanov et al., 2009)'
_computing_publication_material 'Olex2 1.5 (Dolomanov et al., 2009)'
_computing_structure_refinement 'XL  (Sheldrick, 2008)'
_computing_structure_solution 'SHELXT 2014/4 (Sheldrick, 2014)'
_diffrn_ambient_temperature 100.0(1)
_diffrn_measured_fraction_theta_full 0.997
_diffrn_measured_fraction_theta_max 0.990
_diffrn_measurement_device_type 'Bruker APEX-II CCD'
_diffrn_measurement_method '\f and \w scans'
_diffrn_radiation_type MoK\a
_diffrn_radiation_wavelength 0.71073
_diffrn_reflns_av_R_equivalents 0.0217
_diffrn_reflns_av_unetI/netI 0.0134
_diffrn_reflns_Laue_measured_fraction_full 0.997
_diffrn_reflns_Laue_measured_fraction_max 0.990
_diffrn_reflns_limit_h_max 10
_diffrn_reflns_limit_h_min -10
_diffrn_reflns_limit_k_max 12
_diffrn_reflns_limit_k_min -12
_diffrn_reflns_limit_l_max 14
_diffrn_reflns_limit_l_min -14
_diffrn_reflns_number 23542
_diffrn_reflns_point_group_measured_fraction_full 0.997
_diffrn_reflns_point_group_measured_fraction_max 0.990
_diffrn_reflns_theta_full 25.242
_diffrn_reflns_theta_max 36.417
_diffrn_reflns_theta_min 2.472
_exptl_absorpt_coefficient_mu 0.266
_exptl_absorpt_correction_T_max 0.8625
_exptl_absorpt_correction_T_min 0.8090
_exptl_absorpt_correction_type multi-scan
_exptl_absorpt_process_details
;
SADABS-2014/4 (Bruker,2014/4) was used for absorption correction.
wR2(int) was 0.0410 before and 0.0345 after correction.
The Ratio of minimum to maximum transmission is 0.9380.
The \l/2 correction factor is 0.00150.
;
_exptl_crystal_colour 'clear colourless'
_exptl_crystal_colour_lustre clear
_exptl_crystal_colour_primary colourless
_exptl_crystal_density_diffrn 1.062
_exptl_crystal_description block
_exptl_crystal_F_000 128
_exptl_crystal_size_max 0.4
_exptl_crystal_size_mid 0.4
_exptl_crystal_size_min 0.26
_refine_diff_density_max 0.657
_refine_diff_density_min -0.146
_refine_diff_density_rms 0.059
_refine_ls_extinction_method none
_refine_ls_goodness_of_fit_ref 1.131
_refine_ls_hydrogen_treatment refall
_refine_ls_matrix_type full
_refine_ls_number_parameters 120
_refine_ls_number_reflns 3505
_refine_ls_number_restraints 35
_refine_ls_restrained_S_all 1.125
_refine_ls_R_factor_all 0.0254
_refine_ls_R_factor_gt 0.0231
_refine_ls_shift/su_max 0.001
_refine_ls_shift/su_mean 0.000
_refine_ls_structure_factor_coef Fsqd
_refine_ls_weighting_details 'w=1/[\s^2^(Fo^2^)+(0.0392P)^2^+0.0236P] where P=(Fo^2^+2Fc^2^)/3'
_refine_ls_weighting_scheme calc
_refine_ls_wR_factor_gt 0.0641
_refine_ls_wR_factor_ref 0.0655
_reflns_Friedel_coverage 0.000
_reflns_number_gt 3247
_reflns_number_total 3505
_reflns_threshold_expression 'I > 2\s(I)'
_cod_data_source_file d3dt02538a3.cif
_cod_data_source_block MePBMe
_cod_database_code 7714168
_shelx_shelxl_version_number 2019/1
_shelx_space_group_comment
;
The symmetry employed for this shelxl refinement is uniquely defined
by the following loop, which should always be used as a source of
symmetry information in preference to the above space-group names.
They are only intended as comments.
;
_shelx_estimated_absorpt_t_max 0.934
_shelx_estimated_absorpt_t_min 0.901
_olex2_refinement_description
;
1. Rigid body (RIGU) restrains
 All non-hydrogen atoms
 with sigma for 1-2 distances of 0.004 and sigma for 1-3 distances of 0.004
;
_olex2_submission_special_instructions 'No special instructions were received'

loop_
_space_group_symop_operation_xyz
'x, y, z'
'-x, -y, -z'

loop_
_atom_site_label
_atom_site_type_symbol
_atom_site_fract_x
_atom_site_fract_y
_atom_site_fract_z
_atom_site_U_iso_or_equiv
_atom_site_adp_type
_atom_site_occupancy
_atom_site_site_symmetry_order
_atom_site_calc_flag
_atom_site_refinement_flags_posn
_atom_site_refinement_flags_adp
_atom_site_refinement_flags_occupancy
_atom_site_disorder_assembly
_atom_site_disorder_group
B1 B 0.59835(10) 0.61575(8) 0.31702(7) 0.01236(9) Uani 1 1 d . . . . .
C1 C 0.34050(9) 0.74317(7) 0.47238(6) 0.01251(8) Uani 1 1 d . . . . .
H1A H 0.2082(19) 0.7330(16) 0.4594(13) 0.028(2) Uiso 1 1 d . . . . .
H1B H 0.2988(19) 0.8884(16) 0.4770(13) 0.028(2) Uiso 1 1 d . . . . .
C2 C 0.50911(10) 0.75313(8) 0.73469(7) 0.01610(9) Uani 1 1 d . . . . .
H2A H 0.4664(19) 0.7521(16) 0.8493(13) 0.030(3) Uiso 1 1 d . . . . .
H2B H 0.673(2) 0.6609(18) 0.6835(14) 0.036(3) Uiso 1 1 d . . . . .
H2C H 0.489(2) 0.8833(18) 0.7109(14) 0.034(3) Uiso 1 1 d . . . . .
C3 C 0.01754(10) 0.83528(9) 0.81399(7) 0.01810(9) Uani 1 1 d . . . . .
H3A H -0.006(2) 0.8088(19) 0.9210(15) 0.040(3) Uiso 1 1 d . . . . .
H3B H -0.017(2) 0.9768(19) 0.8096(15) 0.039(3) Uiso 1 1 d . . . . .
H3C H -0.102(2) 0.8200(18) 0.7876(14) 0.039(3) Uiso 1 1 d . . . . .
C4 C 0.82676(10) 0.64912(8) 0.32192(7) 0.01617(9) Uani 1 1 d . . . . .
H4A H 0.8911(18) 0.5830(15) 0.4053(12) 0.023(2) Uiso 1 1 d . . . . .
H4B H 0.959(2) 0.5966(16) 0.2211(13) 0.030(3) Uiso 1 1 d . . . . .
H4C H 0.783(2) 0.7936(17) 0.3453(13) 0.030(3) Uiso 1 1 d . . . . .
C5 C 0.55943(11) 0.66885(8) 0.14727(6) 0.01706(9) Uani 1 1 d . . . . .
H5A H 0.424(2) 0.6528(17) 0.1424(13) 0.030(3) Uiso 1 1 d . . . . .
H5B H 0.693(2) 0.5904(17) 0.0527(14) 0.035(3) Uiso 1 1 d . . . . .
H5C H 0.5250(19) 0.8108(16) 0.1381(13) 0.029(3) Uiso 1 1 d . . . . .
P1 P 0.32067(2) 0.67483(2) 0.67247(2) 0.01075(4) Uani 1 1 d . . . . .

loop_
_atom_site_aniso_label
_atom_site_aniso_U_11
_atom_site_aniso_U_22
_atom_site_aniso_U_33
_atom_site_aniso_U_23
_atom_site_aniso_U_13
_atom_site_aniso_U_12
B1 0.0140(2) 0.01143(19) 0.0120(2) 0.00209(15) -0.00510(17) -0.00578(17)
C1 0.01333(18) 0.01115(17) 0.01293(18) 0.00214(14) -0.00592(15) -0.00441(15)
C2 0.0185(2) 0.0166(2) 0.0173(2) 0.00195(16) -0.00934(17) -0.00915(18)
C3 0.0143(2) 0.0163(2) 0.0180(2) -0.00222(17) -0.00158(17) -0.00480(17)
C4 0.0148(2) 0.0160(2) 0.0186(2) 0.00228(16) -0.00532(17) -0.00832(17)
C5 0.0220(2) 0.0165(2) 0.01297(19) 0.00402(16) -0.00757(17) -0.00797(18)
P1 0.01114(6) 0.00987(6) 0.01087(6) 0.00068(4) -0.00391(4) -0.00435(4)

loop_
_atom_type_symbol
_atom_type_description
_atom_type_scat_dispersion_real
_atom_type_scat_dispersion_imag
_atom_type_scat_source
C C 0.0033 0.0016 'International Tables Vol C Tables 4.2.6.8 and 6.1.1.4'
H H 0.0000 0.0000 'International Tables Vol C Tables 4.2.6.8 and 6.1.1.4'
B B 0.0013 0.0007 'International Tables Vol C Tables 4.2.6.8 and 6.1.1.4'
P P 0.1023 0.0942 'International Tables Vol C Tables 4.2.6.8 and 6.1.1.4'

loop_
_geom_angle_atom_site_label_1
_geom_angle_atom_site_label_2
_geom_angle_atom_site_label_3
_geom_angle
_geom_angle_site_symmetry_1
_geom_angle_site_symmetry_3
_geom_angle_publ_flag
C1 B1 P1 106.99(3) . 2_666 ?
C4 B1 C1 114.22(4) . . ?
C4 B1 P1 106.75(3) . 2_666 ?
C5 B1 C1 109.42(4) . . ?
C5 B1 C4 111.59(4) . . ?
C5 B1 P1 107.53(3) . 2_666 ?
B1 C1 H1A 112.0(6) . . ?
B1 C1 H1B 110.0(6) . . ?
B1 C1 P1 117.82(3) . . ?
H1A C1 H1B 104.1(9) . . ?
P1 C1 H1A 104.5(6) . . ?
P1 C1 H1B 107.5(6) . . ?
H2A C2 H2B 107.4(9) . . ?
H2A C2 H2C 108.8(9) . . ?
H2B C2 H2C 109.9(10) . . ?
P1 C2 H2A 109.1(6) . . ?
P1 C2 H2B 110.2(7) . . ?
P1 C2 H2C 111.4(7) . . ?
H3A C3 H3B 108.7(10) . . ?
H3A C3 H3C 107.8(10) . . ?
H3B C3 H3C 104.6(10) . . ?
P1 C3 H3A 112.2(8) . . ?
P1 C3 H3B 111.0(7) . . ?
P1 C3 H3C 112.1(7) . . ?
B1 C4 H4A 115.8(6) . . ?
B1 C4 H4B 110.6(7) . . ?
B1 C4 H4C 111.1(7) . . ?
H4A C4 H4B 105.4(9) . . ?
H4A C4 H4C 105.1(8) . . ?
H4B C4 H4C 108.5(9) . . ?
B1 C5 H5A 113.1(7) . . ?
B1 C5 H5B 114.7(7) . . ?
B1 C5 H5C 108.7(6) . . ?
H5A C5 H5B 105.8(9) . . ?
H5A C5 H5C 106.2(9) . . ?
H5B C5 H5C 107.9(9) . . ?
C1 P1 B1 112.40(2) . 2_666 ?
C1 P1 C2 108.76(2) . . ?
C1 P1 C3 107.33(3) . . ?
C2 P1 B1 112.48(2) . 2_666 ?
C2 P1 C3 103.26(3) . . ?
C3 P1 B1 112.08(3) . 2_666 ?

loop_
_geom_bond_atom_site_label_1
_geom_bond_atom_site_label_2
_geom_bond_distance
_geom_bond_site_symmetry_2
_geom_bond_publ_flag
B1 C1 1.6608(7) . ?
B1 C4 1.6384(8) . ?
B1 C5 1.6317(7) . ?
B1 P1 1.9783(6) 2_666 ?
C1 H1A 0.952(11) . ?
C1 H1B 0.982(11) . ?
C1 P1 1.8079(5) . ?
C2 H2A 0.958(11) . ?
C2 H2B 0.943(12) . ?
C2 H2C 0.935(12) . ?
C2 P1 1.8159(5) . ?
C3 H3A 0.936(13) . ?
C3 H3B 0.968(12) . ?
C3 H3C 0.949(12) . ?
C3 P1 1.8187(6) . ?
C4 H4A 0.999(10) . ?
C4 H4B 0.948(11) . ?
C4 H4C 0.985(11) . ?
C5 H5A 0.964(12) . ?
C5 H5B 0.947(12) . ?
C5 H5C 0.976(11) . ?

loop_
_geom_torsion_atom_site_label_1
_geom_torsion_atom_site_label_2
_geom_torsion_atom_site_label_3
_geom_torsion_atom_site_label_4
_geom_torsion
_geom_torsion_site_symmetry_1
_geom_torsion_site_symmetry_2
_geom_torsion_site_symmetry_3
_geom_torsion_site_symmetry_4
_geom_torsion_publ_flag
B1 C1 P1 B1 -54.91(5) . . . 2_666 ?
B1 C1 P1 C2 70.32(4) . . . . ?
B1 C1 P1 C3 -178.60(3) . . . . ?
C4 B1 C1 P1 -65.61(5) . . . . ?
C5 B1 C1 P1 168.49(3) . . . . ?
P1 B1 C1 P1 52.28(4) 2_666 . . . ?
